data_4128172
loop_
_publ_author_name
'Hunt, Camden'
'Peterson, Madeline'
'Anderson, Cassidy'
'Chang, Tieyan'
'Wu, Guang'
'Scheiner, Steve'
'M\'enard, Gabriel'

_publ_section_title
;
 Switchable Aromaticity in an Isostructural Mn Phthalocyanine Series
 Isolated in Five Separate Redox States.
;
_journal_issue 6
_journal_name_full 'Journal of the American Chemical Society'
_journal_page_first 2604
_journal_page_last 2613
_journal_paper_doi 10.1021/jacs.8b12899
_journal_volume 141
_journal_year 2019
_chemical_formula_sum 'C96 H132 K2 Mn N13 O20'
_chemical_formula_weight 1921.28
_space_group_crystal_system triclinic
_space_group_IT_number 2
_space_group_name_Hall '-P 1'
_space_group_name_H-M_alt 'P -1'
_symmetry_space_group_name_Hall '-P 1'
_symmetry_space_group_name_H-M 'P -1'
_atom_sites_solution_hydrogens geom
_audit_creation_method SHELXL-2014/7
_cell_angle_alpha 87.379(7)
_cell_angle_beta 70.556(5)
_cell_angle_gamma 89.075(6)
_cell_formula_units_Z 2
_cell_length_a 14.626(3)
_cell_length_b 17.578(4)
_cell_length_c 19.915(4)
_cell_measurement_reflns_used 2828
_cell_measurement_temperature 100(2)
_cell_measurement_theta_max 20.06
_cell_measurement_theta_min 2.17
_cell_volume 4823.0(18)
_computing_structure_refinement 'SHELXL-2014/7 (Sheldrick, 2014)'
_diffrn_ambient_temperature 100(2)
_diffrn_measured_fraction_theta_full 0.990
_diffrn_measured_fraction_theta_max 0.990
_diffrn_measurement_device_type 'Bruker Kappa Apex II'
_diffrn_radiation_type MoK\a
_diffrn_radiation_wavelength 0.71073
_diffrn_reflns_av_R_equivalents 0.0655
_diffrn_reflns_av_unetI/netI 0.1647
_diffrn_reflns_Laue_measured_fraction_full 0.990
_diffrn_reflns_Laue_measured_fraction_max 0.990
_diffrn_reflns_limit_h_max 16
_diffrn_reflns_limit_h_min -17
_diffrn_reflns_limit_k_max 15
_diffrn_reflns_limit_k_min -20
_diffrn_reflns_limit_l_max 23
_diffrn_reflns_limit_l_min -23
_diffrn_reflns_number 30417
_diffrn_reflns_point_group_measured_fraction_full 0.990
_diffrn_reflns_point_group_measured_fraction_max 0.990
_diffrn_reflns_theta_full 25.159
_diffrn_reflns_theta_max 25.159
_diffrn_reflns_theta_min 1.085
_exptl_absorpt_coefficient_mu 0.299
_exptl_absorpt_correction_T_max 0.7452
_exptl_absorpt_correction_T_min 0.6237
_exptl_absorpt_correction_type multi-scan
_exptl_absorpt_process_details sadabs
_exptl_crystal_colour blue
_exptl_crystal_density_diffrn 1.323
_exptl_crystal_description needle
_exptl_crystal_F_000 2044
_exptl_crystal_size_max 0.200
_exptl_crystal_size_mid 0.150
_exptl_crystal_size_min 0.050
_refine_diff_density_max 2.032
_refine_diff_density_min -1.176
_refine_diff_density_rms 0.085
_refine_ls_extinction_method none
_refine_ls_goodness_of_fit_ref 0.998
_refine_ls_hydrogen_treatment constr
_refine_ls_matrix_type full
_refine_ls_number_parameters 1193
_refine_ls_number_reflns 17131
_refine_ls_number_restraints 3
_refine_ls_restrained_S_all 1.002
_refine_ls_R_factor_all 0.1757
_refine_ls_R_factor_gt 0.0758
_refine_ls_shift/su_max 0.010
_refine_ls_shift/su_mean 0.000
_refine_ls_structure_factor_coef Fsqd
_refine_ls_weighting_details 'w=1/[\s^2^(Fo^2^)+(0.0759P)^2^+4.7218P] where P=(Fo^2^+2Fc^2^)/3'
_refine_ls_weighting_scheme calc
_refine_ls_wR_factor_gt 0.1636
_refine_ls_wR_factor_ref 0.2103
_reflns_Friedel_coverage 0.000
_reflns_number_gt 8457
_reflns_number_total 17131
_reflns_threshold_expression 'I > 2\s(I)'
_cod_data_source_file ja8b12899_si_005.cif
_cod_data_source_block cch100_0m_a
_cod_depositor_comments
;
The following automatic conversions were performed:

'_exptl_absorpt_correction_type' value 'Multi-scan' changed to
'multi-scan' according to
/home/data/users/saulius/crontab/automatic-downloads/current/ACS/lib/dictionaries/cif_core.dic
dictionary named 'cif_core.dic' version 2.4.2 from 2011-04-26.

Automatic conversion script
Id: cif_fix_values 4973 2017-02-22 13:04:09Z antanas 
;
_cod_original_cell_volume 4823.2(16)
_cod_database_code 4128172
_shelx_shelxl_version_number 2014/7
_shelx_space_group_comment
;
The symmetry employed for this shelxl refinement is uniquely defined
by the following loop, which should always be used as a source of
symmetry information in preference to the above space-group names.
They are only intended as comments.
;
_shelx_estimated_absorpt_t_min 0.943
_shelx_estimated_absorpt_t_max 0.985

loop_
_space_group_symop_operation_xyz
'x, y, z'
'-x, -y, -z'

loop_
_atom_site_label
_atom_site_type_symbol
_atom_site_fract_x
_atom_site_fract_y
_atom_site_fract_z
_atom_site_U_iso_or_equiv
_atom_site_adp_type
_atom_site_occupancy
_atom_site_site_symmetry_order
_atom_site_calc_flag
_atom_site_refinement_flags_posn
_atom_site_refinement_flags_adp
_atom_site_refinement_flags_occupancy
K1 K 0.51873(8) 0.80303(6) 0.49782(6) 0.0219(3) Uani 1 1 d . . .
K2 K 0.51512(8) 0.69616(6) 0.99348(6) 0.0247(3) Uani 1 1 d . . .
Mn1 Mn 0.49728(10) 0.74686(8) 0.77126(9) 0.0181(3) Uani 0.5693(14) 1 d . . P
O5 O 0.6814(2) 1.02816(18) 0.80701(17) 0.0204(8) Uani 1 1 d . . .
O6 O 0.2857(2) 1.04897(19) 0.83996(18) 0.0212(8) Uani 1 1 d . . .
O13 O 0.4165(2) 0.64767(19) 1.13844(18) 0.0243(9) Uani 1 1 d . . .
O12 O 0.3921(3) 0.82382(19) 1.00645(18) 0.0247(9) Uani 1 1 d . . .
O2 O 0.7075(2) 0.48018(19) 0.60400(18) 0.0245(9) Uani 1 1 d D . .
O20 O 0.6417(3) 0.9145(2) 0.53003(18) 0.0282(9) Uani 1 1 d . . .
O4 O 0.8859(2) 0.9073(2) 0.69993(18) 0.0248(9) Uani 1 1 d . . .
O17 O 0.6253(2) 0.79306(19) 0.35078(18) 0.0236(9) Uani 1 1 d . . .
O7 O 0.1350(2) 0.91154(19) 0.77987(18) 0.0236(9) Uani 1 1 d . . .
O18 O 0.4323(2) 0.8497(2) 0.39437(18) 0.0258(9) Uani 1 1 d . . .
O11 O 0.5950(3) 0.83271(19) 0.93497(19) 0.0277(9) Uani 1 1 d . . .
O16 O 0.3907(3) 0.6752(2) 0.53958(19) 0.0281(9) Uani 1 1 d . . .
O19 O 0.4346(3) 0.9139(2) 0.5919(2) 0.0306(9) Uani 1 1 d . . .
O14 O 0.6069(3) 0.7040(2) 1.09761(19) 0.0321(10) Uani 1 1 d . . .
O3 O 0.8994(3) 0.6079(2) 0.6147(2) 0.0307(9) Uani 1 1 d . . .
O8 O 0.1065(3) 0.5956(2) 0.8027(2) 0.0362(10) Uani 1 1 d . . .
O15 O 0.5913(3) 0.6646(2) 0.5193(2) 0.0344(10) Uani 1 1 d . . .
O10 O 0.6420(3) 0.5839(2) 0.9080(2) 0.0413(11) Uani 1 1 d . . .
N6 N 0.4972(3) 0.8578(2) 0.7667(2) 0.0164(10) Uani 1 1 d . . .
O1 O 0.3086(3) 0.4458(2) 0.7474(2) 0.0441(12) Uani 1 1 d D . .
N5 N 0.6691(3) 0.8800(2) 0.7476(2) 0.0180(10) Uani 1 1 d . . .
N8 N 0.3617(3) 0.7492(2) 0.7748(2) 0.0171(10) Uani 1 1 d . . .
N2 N 0.5031(3) 0.6418(2) 0.7307(2) 0.0174(10) Uani 1 1 d . . .
N4 N 0.6389(3) 0.7519(2) 0.7195(2) 0.0199(10) Uani 1 1 d . . .
N9 N 0.3280(3) 0.6145(2) 0.7703(2) 0.0199(10) Uani 1 1 d . . .
N7 N 0.3252(3) 0.8840(2) 0.7871(2) 0.0182(10) Uani 1 1 d . . .
O9 O 0.4403(3) 0.5879(2) 0.9328(2) 0.0489(12) Uani 1 1 d . . .
N3 N 0.6792(3) 0.6250(2) 0.6746(2) 0.0199(10) Uani 1 1 d . . .
N16 N 0.3034(3) 0.8296(2) 0.5423(2) 0.0238(11) Uani 1 1 d . . .
N14 N 0.3011(3) 0.6716(2) 1.0438(2) 0.0288(11) Uani 1 1 d . . .
N17 N 0.7332(3) 0.7801(3) 0.4515(2) 0.0318(12) Uani 1 1 d . . .
C25 C 0.5729(3) 0.9012(3) 0.7702(2) 0.0146(11) Uani 1 1 d . . .
N13 N 0.7276(3) 0.7178(3) 0.9487(3) 0.0369(13) Uani 1 1 d . . .
C37 C 0.3029(3) 0.8137(3) 0.7824(2) 0.0156(11) Uani 1 1 d . . .
C32 C 0.3830(4) 1.0411(3) 0.8338(3) 0.0183(12) Uani 1 1 d . . .
C13 C 0.7008(3) 0.6929(3) 0.6880(3) 0.0177(12) Uani 1 1 d . . .
C44 C 0.3030(4) 0.6855(3) 0.7799(3) 0.0194(12) Uani 1 1 d . . .
C16 C 0.6963(3) 0.8133(3) 0.7223(3) 0.0182(12) Uani 1 1 d . . .
C1 C 0.5847(4) 0.6007(3) 0.6943(3) 0.0207(12) Uani 1 1 d . . .
C28 C 0.4156(4) 0.9033(3) 0.7861(3) 0.0173(12) Uani 1 1 d . . .
C8 C 0.6099(4) 0.4679(3) 0.6398(3) 0.0210(12) Uani 1 1 d . . .
C27 C 0.4389(3) 0.9756(3) 0.8045(3) 0.0172(12) Uani 1 1 d . . .
C26 C 0.5396(4) 0.9738(3) 0.7953(2) 0.0183(12) Uani 1 1 d . . .
C31 C 0.4276(4) 1.0992(3) 0.8525(3) 0.0192(12) Uani 1 1 d . . .
H31 H 0.3906 1.1427 0.8720 0.023 Uiso 1 1 calc R U .
C4 C 0.4245(4) 0.5940(3) 0.7441(3) 0.0183(12) Uani 1 1 d . . .
C14 C 0.8021(3) 0.7176(3) 0.6701(3) 0.0211(12) Uani 1 1 d . . .
C20 C 0.8840(4) 0.8336(3) 0.6779(3) 0.0235(13) Uani 1 1 d . . .
C15 C 0.7985(4) 0.7930(3) 0.6909(3) 0.0206(12) Uani 1 1 d . . .
C2 C 0.5583(4) 0.5277(3) 0.6824(3) 0.0199(12) Uani 1 1 d . . .
C43 C 0.2026(4) 0.7114(3) 0.7919(3) 0.0197(12) Uani 1 1 d . . .
C3 C 0.4564(4) 0.5213(3) 0.7158(3) 0.0194(12) Uani 1 1 d . . .
C30 C 0.5284(4) 1.0974(3) 0.8441(3) 0.0189(12) Uani 1 1 d . . .
H30 H 0.5571 1.1388 0.8587 0.023 Uiso 1 1 calc R U .
C38 C 0.2051(3) 0.7902(3) 0.7886(3) 0.0192(12) Uani 1 1 d . . .
C39 C 0.1237(4) 0.8340(3) 0.7880(3) 0.0203(12) Uani 1 1 d . . .
C29 C 0.5833(4) 1.0363(3) 0.8151(3) 0.0188(12) Uani 1 1 d . . .
C17 C 0.8907(4) 0.6814(3) 0.6373(3) 0.0251(13) Uani 1 1 d . . .
C6 C 0.4590(4) 0.3985(3) 0.6689(3) 0.0236(13) Uani 1 1 d . . .
H6 H 0.4265 0.3536 0.6645 0.028 Uiso 1 1 calc R U .
C5 C 0.4074(4) 0.4550(3) 0.7097(3) 0.0227(13) Uani 1 1 d . . .
C62 C 0.3367(4) 0.9375(3) 0.6091(3) 0.0294(14) Uani 1 1 d . . .
H62A H 0.3306 0.9768 0.5737 0.035 Uiso 1 1 calc R U .
H62B H 0.3144 0.9597 0.6567 0.035 Uiso 1 1 calc R U .
C82 C 0.5376(4) 0.8980(3) 0.9593(3) 0.0284(14) Uani 1 1 d . . .
H82A H 0.5668 0.9430 0.9284 0.034 Uiso 1 1 calc R U .
H82B H 0.5349 0.9076 1.0085 0.034 Uiso 1 1 calc R U .
C61 C 0.2762(4) 0.8699(3) 0.6091(3) 0.0285(14) Uani 1 1 d . . .
H61A H 0.2792 0.8333 0.6476 0.034 Uiso 1 1 calc R U .
H61B H 0.2080 0.8868 0.6207 0.034 Uiso 1 1 calc R U .
C40 C 0.0400(4) 0.7953(3) 0.7928(3) 0.0246(13) Uani 1 1 d . . .
H40 H -0.0161 0.8231 0.7925 0.030 Uiso 1 1 calc R U .
C34 C 0.7214(4) 1.0841(3) 0.8380(3) 0.0231(13) Uani 1 1 d . . .
H34A H 0.6801 1.0905 0.8881 0.028 Uiso 1 1 calc R U .
H34B H 0.7253 1.1337 0.8115 0.028 Uiso 1 1 calc R U .
C35 C 0.2199(4) 1.0011(3) 0.8961(3) 0.0259(13) Uani 1 1 d . . .
H35A H 0.2476 0.9492 0.8950 0.031 Uiso 1 1 calc R U .
H35B H 0.1574 0.9972 0.8873 0.031 Uiso 1 1 calc R U .
C7 C 0.5609(4) 0.4053(3) 0.6326(3) 0.0250(13) Uani 1 1 d . . .
H7 H 0.5948 0.3659 0.6031 0.030 Uiso 1 1 calc R U .
C57 C 0.5858(4) 0.8332(3) 0.3036(3) 0.0279(14) Uani 1 1 d . . .
H57A H 0.6173 0.8157 0.2546 0.033 Uiso 1 1 calc R U .
H57B H 0.5990 0.8883 0.3034 0.033 Uiso 1 1 calc R U .
C42 C 0.1167(4) 0.6730(3) 0.7989(3) 0.0258(13) Uani 1 1 d . . .
C81 C 0.4378(4) 0.8854(3) 0.9578(3) 0.0287(14) Uani 1 1 d . . .
H81A H 0.3990 0.9324 0.9711 0.034 Uiso 1 1 calc R U .
H81B H 0.4410 0.8736 0.9089 0.034 Uiso 1 1 calc R U .
C41 C 0.0369(4) 0.7168(3) 0.7982(3) 0.0279(14) Uani 1 1 d . . .
H41 H -0.0216 0.6919 0.8015 0.034 Uiso 1 1 calc R U .
C79 C 0.2520(4) 0.7462(3) 1.0558(3) 0.0289(14) Uani 1 1 d . . .
H79A H 0.2492 0.7629 1.1033 0.035 Uiso 1 1 calc R U .
H79B H 0.1846 0.7400 1.0565 0.035 Uiso 1 1 calc R U .
C80 C 0.3002(4) 0.8071(3) 1.0009(3) 0.0306(14) Uani 1 1 d . . .
H80A H 0.3086 0.7896 0.9526 0.037 Uiso 1 1 calc R U .
H80B H 0.2594 0.8535 1.0086 0.037 Uiso 1 1 calc R U .
C67 C 0.2740(4) 0.6236(3) 1.1091(3) 0.0337(15) Uani 1 1 d . . .
H67A H 0.2973 0.5712 1.0969 0.040 Uiso 1 1 calc R U .
H67B H 0.2024 0.6218 1.1296 0.040 Uiso 1 1 calc R U .
C58 C 0.4786(4) 0.8204(3) 0.3256(3) 0.0278(14) Uani 1 1 d . . .
H58A H 0.4527 0.8464 0.2905 0.033 Uiso 1 1 calc R U .
H58B H 0.4651 0.7653 0.3268 0.033 Uiso 1 1 calc R U .
C33 C 0.8215(4) 1.0580(3) 0.8349(3) 0.0317(14) Uani 1 1 d . . .
H33A H 0.8167 1.0094 0.8621 0.048 Uiso 1 1 calc R U .
H33B H 0.8511 1.0962 0.8555 0.048 Uiso 1 1 calc R U .
H33C H 0.8616 1.0513 0.7852 0.048 Uiso 1 1 calc R U .
C83 C 0.6959(4) 0.8482(3) 0.9077(3) 0.0327(15) Uani 1 1 d . . .
H83A H 0.7161 0.8740 0.9437 0.039 Uiso 1 1 calc R U .
H83B H 0.7107 0.8824 0.8645 0.039 Uiso 1 1 calc R U .
C11 C 0.7579(5) 0.4294(4) 0.5472(4) 0.0670(17) Uani 1 1 d D . .
H11A H 0.7174 0.4204 0.5172 0.080 Uiso 1 1 calc R U .
H11B H 0.7707 0.3798 0.5679 0.080 Uiso 1 1 calc R U .
C36 C 0.2022(4) 1.0318(3) 0.9680(3) 0.0324(14) Uani 1 1 d . . .
H36A H 0.2633 1.0325 0.9781 0.049 Uiso 1 1 calc R U .
H36B H 0.1553 0.9993 1.0041 0.049 Uiso 1 1 calc R U .
H36C H 0.1764 1.0837 0.9689 0.049 Uiso 1 1 calc R U .
C45 C 0.0548(4) 0.9570(3) 0.7765(3) 0.0313(14) Uani 1 1 d . . .
H45A H 0.0055 0.9602 0.8245 0.038 Uiso 1 1 calc R U .
H45B H 0.0242 0.9348 0.7444 0.038 Uiso 1 1 calc R U .
C23 C 0.8547(4) 0.9643(3) 0.6591(3) 0.0308(14) Uani 1 1 d . . .
H23A H 0.8291 1.0084 0.6890 0.037 Uiso 1 1 calc R U .
H23B H 0.8013 0.9437 0.6452 0.037 Uiso 1 1 calc R U .
C46 C 0.0952(4) 1.0348(3) 0.7481(3) 0.0353(15) Uani 1 1 d . . .
H46A H 0.1307 1.0539 0.7779 0.053 Uiso 1 1 calc R U .
H46B H 0.0420 1.0697 0.7490 0.053 Uiso 1 1 calc R U .
H46C H 0.1394 1.0314 0.6990 0.053 Uiso 1 1 calc R U .
C50 C 0.4330(5) 0.6137(3) 0.5681(3) 0.0401(17) Uani 1 1 d . . .
H50A H 0.3937 0.5671 0.5729 0.048 Uiso 1 1 calc R U .
H50B H 0.4331 0.6258 0.6161 0.048 Uiso 1 1 calc R U .
C19 C 0.9722(4) 0.7987(3) 0.6441(3) 0.0347(15) Uani 1 1 d . . .
H19 H 1.0309 0.8264 0.6337 0.042 Uiso 1 1 calc R U .
C84 C 0.7502(4) 0.7747(3) 0.8896(3) 0.0331(15) Uani 1 1 d . . .
H84A H 0.7355 0.7531 0.8493 0.040 Uiso 1 1 calc R U .
H84B H 0.8206 0.7856 0.8734 0.040 Uiso 1 1 calc R U .
C49 C 0.5344(5) 0.5994(3) 0.5209(3) 0.0371(16) Uani 1 1 d . . .
H49A H 0.5613 0.5542 0.5395 0.045 Uiso 1 1 calc R U .
H49B H 0.5353 0.5894 0.4722 0.045 Uiso 1 1 calc R U .
C59 C 0.3292(4) 0.8476(3) 0.4114(3) 0.0348(15) Uani 1 1 d . . .
H59A H 0.3078 0.7950 0.4090 0.042 Uiso 1 1 calc R U .
H59B H 0.3096 0.8807 0.3770 0.042 Uiso 1 1 calc R U .
C68 C 0.3136(4) 0.6499(3) 1.1650(3) 0.0342(15) Uani 1 1 d . . .
H68A H 0.2914 0.7025 1.1776 0.041 Uiso 1 1 calc R U .
H68B H 0.2893 0.6165 1.2086 0.041 Uiso 1 1 calc R U .
C52 C 0.2541(4) 0.7559(3) 0.5547(3) 0.0340(15) Uani 1 1 d . . .
H52A H 0.2534 0.7380 0.5084 0.041 Uiso 1 1 calc R U .
H52B H 0.1859 0.7630 0.5853 0.041 Uiso 1 1 calc R U .
C69 C 0.4562(4) 0.6757(3) 1.1889(3) 0.0322(15) Uani 1 1 d . . .
H69A H 0.4262 0.6489 1.2358 0.039 Uiso 1 1 calc R U .
H69B H 0.4419 0.7307 1.1947 0.039 Uiso 1 1 calc R U .
C94 C 0.0419(4) 0.8352(4) -0.0024(3) 0.0365(15) Uani 1 1 d . . .
H94 H 0.0693 0.8739 -0.0381 0.044 Uiso 1 1 calc R U .
C93 C 0.0429(4) 0.7612(4) -0.0205(3) 0.0352(15) Uani 1 1 d . . .
H93 H 0.0718 0.7479 -0.0687 0.042 Uiso 1 1 calc R U .
C55 C 0.7676(4) 0.7572(4) 0.3775(3) 0.0409(17) Uani 1 1 d . . .
H55A H 0.7499 0.7032 0.3764 0.049 Uiso 1 1 calc R U .
H55B H 0.8392 0.7607 0.3589 0.049 Uiso 1 1 calc R U .
C70 C 0.5635(4) 0.6633(3) 1.1639(3) 0.0324(15) Uani 1 1 d . . .
H70A H 0.5908 0.6811 1.1997 0.039 Uiso 1 1 calc R U .
H70B H 0.5777 0.6082 1.1581 0.039 Uiso 1 1 calc R U .
C54 C 0.7463(4) 0.7194(3) 0.5009(3) 0.0388(16) Uani 1 1 d . . .
H54A H 0.7252 0.7388 0.5496 0.047 Uiso 1 1 calc R U .
H54B H 0.8163 0.7073 0.4875 0.047 Uiso 1 1 calc R U .
C53 C 0.6918(4) 0.6473(3) 0.5021(3) 0.0418(17) Uani 1 1 d . . .
H53A H 0.7164 0.6243 0.4549 0.050 Uiso 1 1 calc R U .
H53B H 0.7015 0.6101 0.5380 0.050 Uiso 1 1 calc R U .
C21 C 0.8716(4) 0.5498(3) 0.6717(3) 0.0361(15) Uani 1 1 d . . .
H21A H 0.8631 0.5009 0.6519 0.043 Uiso 1 1 calc R U .
H21B H 0.8085 0.5638 0.7068 0.043 Uiso 1 1 calc R U .
C78 C 0.2789(4) 0.6343(3) 0.9868(3) 0.0376(16) Uani 1 1 d . . .
H78A H 0.2856 0.6721 0.9471 0.045 Uiso 1 1 calc R U .
H78B H 0.2104 0.6174 1.0051 0.045 Uiso 1 1 calc R U .
C64 C 0.5900(4) 0.9399(4) 0.6000(3) 0.0400(16) Uani 1 1 d . . .
H64A H 0.6284 0.9792 0.6127 0.048 Uiso 1 1 calc R U .
H64B H 0.5803 0.8965 0.6352 0.048 Uiso 1 1 calc R U .
C51 C 0.2990(4) 0.6956(3) 0.5888(3) 0.0363(16) Uani 1 1 d . . .
H51A H 0.3075 0.7147 0.6324 0.044 Uiso 1 1 calc R U .
H51B H 0.2562 0.6503 0.6026 0.044 Uiso 1 1 calc R U .
C12 C 0.8493(5) 0.4654(4) 0.5041(4) 0.0722(17) Uani 1 1 d D . .
H12A H 0.8358 0.5113 0.4791 0.108 Uiso 1 1 calc R U .
H12B H 0.8877 0.4298 0.4691 0.108 Uiso 1 1 calc R U .
H12C H 0.8857 0.4793 0.5351 0.108 Uiso 1 1 calc R U .
C92 C 0.0017(4) 0.7060(3) 0.0317(4) 0.0407(16) Uani 1 1 d . . .
H92 H 0.0019 0.6546 0.0189 0.049 Uiso 1 1 calc R U .
C65 C 0.7360(4) 0.8892(4) 0.5264(3) 0.0379(16) Uani 1 1 d . . .
H65A H 0.7316 0.8537 0.5674 0.045 Uiso 1 1 calc R U .
H65B H 0.7763 0.9332 0.5285 0.045 Uiso 1 1 calc R U .
C18 C 0.9744(4) 0.7236(3) 0.6254(3) 0.0360(15) Uani 1 1 d . . .
H18 H 1.0354 0.7000 0.6037 0.043 Uiso 1 1 calc R U .
C56 C 0.7267(4) 0.8048(4) 0.3290(3) 0.0381(16) Uani 1 1 d . . .
H56A H 0.7405 0.8593 0.3315 0.046 Uiso 1 1 calc R U .
H56B H 0.7573 0.7899 0.2791 0.046 Uiso 1 1 calc R U .
C63 C 0.4945(4) 0.9719(3) 0.6024(3) 0.0405(17) Uani 1 1 d . . .
H63A H 0.4624 0.9944 0.6492 0.049 Uiso 1 1 calc R U .
H63B H 0.5039 1.0128 0.5649 0.049 Uiso 1 1 calc R U .
C66 C 0.7818(4) 0.8496(4) 0.4579(3) 0.0447(17) Uani 1 1 d . . .
H66A H 0.7833 0.8854 0.4177 0.054 Uiso 1 1 calc R U .
H66B H 0.8498 0.8371 0.4534 0.054 Uiso 1 1 calc R U .
C77 C 0.3422(5) 0.5664(3) 0.9580(4) 0.0475(19) Uani 1 1 d . . .
H77A H 0.3318 0.5261 0.9961 0.057 Uiso 1 1 calc R U .
H77B H 0.3242 0.5457 0.9187 0.057 Uiso 1 1 calc R U .
C72 C 0.7531(4) 0.7454(4) 1.0091(3) 0.0475(19) Uani 1 1 d . . .
H72A H 0.7311 0.7989 1.0168 0.057 Uiso 1 1 calc R U .
H72B H 0.8245 0.7449 0.9964 0.057 Uiso 1 1 calc R U .
C73 C 0.7765(4) 0.6466(4) 0.9259(4) 0.0508(19) Uani 1 1 d . . .
H73A H 0.7672 0.6121 0.9683 0.061 Uiso 1 1 calc R U .
H73B H 0.8469 0.6565 0.9040 0.061 Uiso 1 1 calc R U .
C95 C 0.0010(4) 0.8537(4) 0.0680(4) 0.0468(18) Uani 1 1 d . . .
H95 H 0.0005 0.9052 0.0808 0.056 Uiso 1 1 calc R U .
C75 C 0.6030(5) 0.5622(4) 0.8571(3) 0.056(2) Uani 1 1 d . . .
H75A H 0.6450 0.5233 0.8272 0.067 Uiso 1 1 calc R U .
H75B H 0.5995 0.6068 0.8259 0.067 Uiso 1 1 calc R U .
C86 C 0.9783(4) 0.3453(4) 0.6285(4) 0.0469(18) Uani 1 1 d . . .
H86 H 1.0033 0.3957 0.6191 0.056 Uiso 1 1 calc R U .
C85 C 0.9514(4) 0.3145(4) 0.6970(4) 0.0481(18) Uani 1 1 d . . .
H85 H 0.9583 0.3432 0.7343 0.058 Uiso 1 1 calc R U .
C74 C 0.7428(5) 0.6078(4) 0.8746(4) 0.057(2) Uani 1 1 d . . .
H74A H 0.7483 0.6427 0.8330 0.068 Uiso 1 1 calc R U .
H74B H 0.7840 0.5628 0.8574 0.068 Uiso 1 1 calc R U .
C47 C 0.1268(4) 0.5572(4) 0.8616(3) 0.0476(18) Uani 1 1 d . . .
H47A H 0.1376 0.5950 0.8936 0.057 Uiso 1 1 calc R U .
H47B H 0.1862 0.5259 0.8438 0.057 Uiso 1 1 calc R U .
C71 C 0.7101(4) 0.6998(4) 1.0769(3) 0.053(2) Uani 1 1 d . . .
H71A H 0.7314 0.6461 1.0702 0.064 Uiso 1 1 calc R U .
H71B H 0.7320 0.7200 1.1146 0.064 Uiso 1 1 calc R U .
C22 C 0.9450(5) 0.5396(4) 0.7089(4) 0.0503(18) Uani 1 1 d . . .
H22A H 1.0089 0.5302 0.6738 0.075 Uiso 1 1 calc R U .
H22B H 0.9265 0.4962 0.7433 0.075 Uiso 1 1 calc R U .
H22C H 0.9475 0.5858 0.7340 0.075 Uiso 1 1 calc R U .
C76 C 0.5041(6) 0.5304(4) 0.8932(4) 0.060(2) Uani 1 1 d . . .
H76A H 0.4782 0.5112 0.8572 0.072 Uiso 1 1 calc R U .
H76B H 0.5075 0.4871 0.9259 0.072 Uiso 1 1 calc R U .
C87 C 0.9701(5) 0.3053(4) 0.5735(4) 0.0529(19) Uani 1 1 d . . .
H87 H 0.9898 0.3271 0.5263 0.063 Uiso 1 1 calc R U .
C91 C -0.0396(5) 0.7237(4) 0.1016(4) 0.0498(19) Uani 1 1 d . . .
H91 H -0.0682 0.6851 0.1371 0.060 Uiso 1 1 calc R U .
C96 C -0.0388(5) 0.7981(4) 0.1195(4) 0.054(2) Uani 1 1 d . . .
H96 H -0.0660 0.8111 0.1680 0.065 Uiso 1 1 calc R U .
C24 C 0.9351(5) 0.9908(4) 0.5931(4) 0.060(2) Uani 1 1 d . . .
H24A H 0.9882 1.0113 0.6065 0.090 Uiso 1 1 calc R U .
H24B H 0.9107 1.0305 0.5674 0.090 Uiso 1 1 calc R U .
H24C H 0.9589 0.9477 0.5623 0.090 Uiso 1 1 calc R U .
N10 N 0.4906(5) 0.7282(4) 0.8479(4) 0.0075(17) Uani 0.5 1 d . . P
C90 C 0.9142(5) 0.2417(4) 0.7111(4) 0.062(2) Uani 1 1 d . . .
H90 H 0.8955 0.2197 0.7582 0.075 Uiso 1 1 calc R U .
C88 C 0.9319(5) 0.2317(5) 0.5883(5) 0.065(2) Uani 1 1 d . . .
H88 H 0.9249 0.2027 0.5511 0.077 Uiso 1 1 calc R U .
C89 C 0.9046(6) 0.2015(5) 0.6569(5) 0.075(3) Uani 1 1 d . . .
H89 H 0.8784 0.1515 0.6668 0.089 Uiso 1 1 calc R U .
C48 C 0.0428(6) 0.5077(5) 0.9015(5) 0.108(4) Uani 1 1 d . . .
H48A H -0.0151 0.5392 0.9206 0.161 Uiso 1 1 calc R U .
H48B H 0.0567 0.4800 0.9408 0.161 Uiso 1 1 calc R U .
H48C H 0.0316 0.4712 0.8693 0.161 Uiso 1 1 calc R U .
Mn2 Mn 0.50358(13) 0.75225(11) 0.72475(12) 0.0181(3) Uani 0.4307(14) 1 d . . P
N11 N 0.5116(6) 0.7703(5) 0.6476(5) 0.031(2) Uani 0.5 1 d . . P
C10 C 0.1646(5) 0.4276(4) 0.7192(4) 0.0722(17) Uani 1 1 d D . .
H10A H 0.1731 0.3742 0.7326 0.108 Uiso 1 1 calc R U .
H10B H 0.1358 0.4298 0.6812 0.108 Uiso 1 1 calc R U .
H10C H 0.1219 0.4532 0.7608 0.108 Uiso 1 1 calc R U .
C9 C 0.2530(5) 0.4630(4) 0.6954(4) 0.0670(17) Uani 1 1 d D . .
H9A H 0.2436 0.5187 0.6910 0.080 Uiso 1 1 calc R U .
H9B H 0.2910 0.4452 0.6478 0.080 Uiso 1 1 calc R U .
C60 C 0.2828(4) 0.8757(3) 0.4867(3) 0.0299(14) Uiso 1 1 d . . .
H60A H 0.3053 0.9283 0.4878 0.036 Uiso 1 1 calc R U .
H60B H 0.2116 0.8778 0.4976 0.036 Uiso 1 1 calc R U .

loop_
_atom_site_aniso_label
_atom_site_aniso_U_11
_atom_site_aniso_U_22
_atom_site_aniso_U_33
_atom_site_aniso_U_23
_atom_site_aniso_U_13
_atom_site_aniso_U_12
K1 0.0239(6) 0.0197(6) 0.0215(7) -0.0015(5) -0.0066(5) 0.0017(5)
K2 0.0293(7) 0.0212(7) 0.0218(7) 0.0002(5) -0.0063(5) 0.0025(5)
Mn1 0.0183(6) 0.0171(6) 0.0184(8) -0.0019(7) -0.0055(7) 0.0006(4)
O5 0.019(2) 0.020(2) 0.026(2) -0.0057(16) -0.0121(16) -0.0013(16)
O6 0.017(2) 0.021(2) 0.027(2) 0.0003(16) -0.0089(16) -0.0004(16)
O13 0.026(2) 0.027(2) 0.022(2) -0.0040(16) -0.0088(17) 0.0027(17)
O12 0.029(2) 0.022(2) 0.024(2) 0.0022(16) -0.0108(17) 0.0021(17)
O2 0.022(2) 0.020(2) 0.030(2) -0.0057(16) -0.0058(17) 0.0038(16)
O20 0.028(2) 0.040(2) 0.019(2) -0.0004(17) -0.0108(17) -0.0040(18)
O4 0.020(2) 0.027(2) 0.031(2) -0.0125(17) -0.0111(17) -0.0021(17)
O17 0.027(2) 0.022(2) 0.021(2) 0.0028(16) -0.0071(17) -0.0009(17)
O7 0.0161(19) 0.022(2) 0.034(2) -0.0011(16) -0.0103(17) 0.0031(16)
O18 0.025(2) 0.032(2) 0.022(2) -0.0050(17) -0.0089(17) 0.0027(17)
O11 0.028(2) 0.019(2) 0.035(2) -0.0002(17) -0.0097(18) -0.0001(17)
O16 0.039(2) 0.019(2) 0.027(2) 0.0052(17) -0.0136(19) -0.0054(18)
O19 0.023(2) 0.026(2) 0.039(3) -0.0145(18) -0.0036(18) -0.0039(17)
O14 0.029(2) 0.038(3) 0.031(2) 0.0154(19) -0.0146(19) -0.0053(19)
O3 0.027(2) 0.031(2) 0.036(2) -0.0164(19) -0.0106(19) 0.0023(18)
O8 0.032(2) 0.025(2) 0.051(3) -0.012(2) -0.012(2) -0.0076(19)
O15 0.041(3) 0.021(2) 0.047(3) -0.0018(18) -0.022(2) 0.0084(19)
O10 0.058(3) 0.041(3) 0.022(2) -0.0074(19) -0.009(2) 0.019(2)
N6 0.013(2) 0.016(2) 0.021(2) -0.0006(18) -0.0064(19) 0.0008(18)
O1 0.033(3) 0.038(3) 0.060(3) 0.017(2) -0.015(2) 0.007(2)
N5 0.017(2) 0.020(3) 0.017(2) -0.0037(19) -0.0052(19) 0.0013(19)
N8 0.021(2) 0.013(2) 0.017(2) -0.0025(18) -0.0064(19) -0.0001(19)
N2 0.018(2) 0.016(2) 0.020(2) 0.0007(18) -0.0087(19) 0.0008(19)
N4 0.017(2) 0.019(2) 0.023(3) -0.0041(19) -0.0049(19) -0.0008(19)
N9 0.019(2) 0.019(3) 0.020(3) 0.0001(19) -0.005(2) -0.0048(19)
N7 0.013(2) 0.017(2) 0.024(3) 0.0027(19) -0.0064(19) -0.0007(19)
O9 0.052(3) 0.043(3) 0.067(3) -0.032(2) -0.037(3) 0.020(2)
N3 0.020(2) 0.018(2) 0.021(3) 0.0000(19) -0.006(2) 0.0003(19)
N16 0.026(3) 0.023(3) 0.021(3) 0.001(2) -0.007(2) -0.003(2)
N14 0.032(3) 0.021(3) 0.039(3) 0.000(2) -0.018(2) 0.001(2)
N17 0.025(3) 0.042(3) 0.028(3) 0.004(2) -0.010(2) 0.005(2)
C25 0.017(3) 0.017(3) 0.011(3) 0.002(2) -0.006(2) -0.005(2)
N13 0.028(3) 0.040(3) 0.034(3) 0.011(2) -0.002(2) 0.004(2)
C37 0.009(3) 0.024(3) 0.012(3) 0.002(2) -0.002(2) 0.001(2)
C32 0.017(3) 0.019(3) 0.018(3) 0.001(2) -0.006(2) 0.003(2)
C13 0.016(3) 0.024(3) 0.012(3) -0.004(2) -0.003(2) 0.003(2)
C44 0.023(3) 0.020(3) 0.017(3) -0.004(2) -0.008(2) -0.002(2)
C16 0.016(3) 0.025(3) 0.014(3) -0.002(2) -0.006(2) -0.004(2)
C1 0.020(3) 0.022(3) 0.020(3) 0.002(2) -0.006(2) -0.001(2)
C28 0.019(3) 0.019(3) 0.014(3) 0.003(2) -0.008(2) -0.001(2)
C8 0.020(3) 0.025(3) 0.020(3) 0.002(2) -0.010(2) -0.002(2)
C27 0.017(3) 0.018(3) 0.018(3) 0.005(2) -0.008(2) -0.003(2)
C26 0.022(3) 0.021(3) 0.011(3) 0.004(2) -0.006(2) 0.001(2)
C31 0.021(3) 0.015(3) 0.019(3) 0.000(2) -0.004(2) 0.002(2)
C4 0.018(3) 0.017(3) 0.019(3) 0.001(2) -0.005(2) -0.002(2)
C14 0.015(3) 0.029(3) 0.021(3) -0.008(2) -0.007(2) 0.001(2)
C20 0.020(3) 0.031(3) 0.020(3) -0.006(2) -0.006(2) -0.005(3)
C15 0.017(3) 0.025(3) 0.022(3) -0.004(2) -0.009(2) 0.001(2)
C2 0.023(3) 0.016(3) 0.024(3) 0.001(2) -0.012(2) 0.002(2)
C43 0.021(3) 0.021(3) 0.017(3) -0.001(2) -0.006(2) -0.001(2)
C3 0.020(3) 0.022(3) 0.018(3) 0.003(2) -0.009(2) -0.001(2)
C30 0.022(3) 0.018(3) 0.019(3) -0.002(2) -0.010(2) 0.001(2)
C38 0.015(3) 0.025(3) 0.019(3) -0.005(2) -0.006(2) 0.000(2)
C39 0.015(3) 0.027(3) 0.015(3) -0.005(2) 0.000(2) 0.003(2)
C29 0.016(3) 0.023(3) 0.018(3) 0.001(2) -0.005(2) -0.005(2)
C17 0.022(3) 0.024(3) 0.030(3) -0.013(2) -0.008(3) -0.001(2)
C6 0.032(3) 0.014(3) 0.028(3) 0.002(2) -0.015(3) -0.010(2)
C5 0.026(3) 0.018(3) 0.027(3) 0.007(2) -0.014(3) -0.002(2)
C62 0.035(4) 0.028(3) 0.022(3) -0.002(2) -0.005(3) 0.004(3)
C82 0.043(4) 0.016(3) 0.026(3) 0.003(2) -0.011(3) -0.001(3)
C61 0.019(3) 0.037(4) 0.024(3) -0.003(3) 0.000(2) 0.003(3)
C40 0.017(3) 0.028(3) 0.031(3) -0.006(3) -0.010(3) 0.004(3)
C34 0.024(3) 0.016(3) 0.030(3) -0.005(2) -0.008(3) -0.005(2)
C35 0.019(3) 0.030(3) 0.027(3) -0.001(3) -0.005(3) -0.003(2)
C7 0.030(3) 0.023(3) 0.023(3) -0.004(2) -0.011(3) 0.005(3)
C57 0.044(4) 0.023(3) 0.016(3) 0.006(2) -0.010(3) 0.006(3)
C42 0.023(3) 0.023(3) 0.031(3) -0.014(2) -0.006(3) 0.001(3)
C81 0.040(4) 0.021(3) 0.024(3) 0.003(2) -0.010(3) 0.003(3)
C41 0.017(3) 0.037(4) 0.029(3) -0.009(3) -0.005(3) -0.004(3)
C79 0.028(3) 0.027(3) 0.034(4) -0.004(3) -0.014(3) 0.002(3)
C80 0.030(3) 0.032(4) 0.032(4) -0.006(3) -0.014(3) 0.006(3)
C67 0.030(3) 0.027(3) 0.045(4) 0.010(3) -0.016(3) -0.004(3)
C58 0.038(4) 0.029(3) 0.021(3) -0.005(2) -0.015(3) 0.000(3)
C33 0.021(3) 0.037(4) 0.041(4) -0.012(3) -0.013(3) 0.003(3)
C83 0.036(4) 0.036(4) 0.027(4) 0.005(3) -0.012(3) -0.009(3)
C11 0.057(4) 0.062(4) 0.059(4) -0.021(3) 0.013(3) 0.001(3)
C36 0.029(3) 0.035(4) 0.032(4) -0.004(3) -0.008(3) -0.005(3)
C45 0.017(3) 0.033(4) 0.045(4) -0.002(3) -0.014(3) 0.007(3)
C23 0.033(3) 0.027(3) 0.034(4) -0.004(3) -0.013(3) -0.002(3)
C46 0.026(3) 0.027(3) 0.056(4) 0.002(3) -0.017(3) 0.004(3)
C50 0.068(5) 0.020(3) 0.040(4) 0.011(3) -0.031(4) -0.009(3)
C19 0.018(3) 0.047(4) 0.037(4) -0.013(3) -0.003(3) -0.003(3)
C84 0.026(3) 0.040(4) 0.027(4) 0.008(3) 0.000(3) -0.005(3)
C49 0.064(5) 0.025(3) 0.033(4) -0.004(3) -0.031(3) 0.005(3)
C59 0.029(4) 0.044(4) 0.034(4) -0.007(3) -0.013(3) 0.000(3)
C68 0.038(4) 0.030(4) 0.030(4) 0.004(3) -0.005(3) 0.003(3)
C52 0.024(3) 0.030(4) 0.043(4) -0.003(3) -0.004(3) -0.009(3)
C69 0.051(4) 0.024(3) 0.023(3) -0.001(3) -0.014(3) -0.010(3)
C94 0.027(3) 0.041(4) 0.045(4) 0.005(3) -0.017(3) 0.000(3)
C93 0.026(3) 0.046(4) 0.035(4) -0.009(3) -0.012(3) -0.003(3)
C55 0.034(4) 0.056(4) 0.025(4) 0.003(3) -0.001(3) 0.017(3)
C70 0.039(4) 0.039(4) 0.025(3) 0.010(3) -0.019(3) -0.012(3)
C54 0.030(4) 0.048(4) 0.034(4) 0.004(3) -0.007(3) 0.018(3)
C53 0.053(4) 0.038(4) 0.032(4) -0.008(3) -0.013(3) 0.028(3)
C21 0.030(3) 0.031(4) 0.047(4) -0.011(3) -0.012(3) 0.007(3)
C78 0.045(4) 0.024(3) 0.055(4) -0.002(3) -0.031(3) -0.005(3)
C64 0.044(4) 0.048(4) 0.032(4) -0.006(3) -0.016(3) -0.019(3)
C51 0.047(4) 0.027(4) 0.030(4) 0.003(3) -0.007(3) -0.021(3)
C12 0.068(4) 0.061(4) 0.090(5) -0.033(3) -0.025(4) 0.011(3)
C92 0.037(4) 0.027(4) 0.058(5) 0.000(3) -0.015(3) 0.000(3)
C65 0.032(4) 0.044(4) 0.047(4) 0.008(3) -0.025(3) -0.006(3)
C18 0.019(3) 0.044(4) 0.042(4) -0.017(3) -0.005(3) 0.004(3)
C56 0.037(4) 0.043(4) 0.028(4) 0.007(3) -0.004(3) 0.011(3)
C63 0.049(4) 0.036(4) 0.029(4) -0.010(3) -0.001(3) -0.018(3)
C66 0.025(4) 0.059(5) 0.049(5) 0.005(4) -0.013(3) 0.006(3)
C77 0.078(6) 0.024(4) 0.055(5) -0.014(3) -0.040(4) 0.015(4)
C72 0.024(4) 0.068(5) 0.051(5) 0.024(4) -0.016(3) -0.008(3)
C73 0.028(4) 0.055(5) 0.054(5) 0.013(4) 0.004(3) 0.012(3)
C95 0.036(4) 0.040(4) 0.069(5) -0.019(4) -0.021(4) 0.011(3)
C75 0.076(6) 0.062(5) 0.033(4) -0.022(4) -0.023(4) 0.039(4)
C86 0.035(4) 0.037(4) 0.063(5) -0.008(4) -0.010(4) 0.007(3)
C85 0.037(4) 0.052(5) 0.046(5) -0.010(4) 0.000(3) 0.005(3)
C74 0.052(5) 0.033(4) 0.052(5) 0.013(3) 0.024(4) 0.016(3)
C47 0.038(4) 0.036(4) 0.052(5) 0.002(3) 0.007(3) -0.007(3)
C71 0.040(4) 0.078(6) 0.044(4) 0.016(4) -0.020(3) 0.000(4)
C22 0.048(4) 0.053(5) 0.061(5) -0.016(4) -0.032(4) 0.005(4)
C76 0.090(6) 0.042(4) 0.075(6) -0.042(4) -0.062(5) 0.040(4)
C87 0.045(4) 0.050(5) 0.066(5) -0.008(4) -0.021(4) 0.015(4)
C91 0.041(4) 0.055(5) 0.045(5) 0.011(4) -0.004(3) -0.005(4)
C96 0.039(4) 0.073(6) 0.044(5) -0.015(4) -0.006(3) 0.001(4)
C24 0.042(4) 0.070(5) 0.052(5) 0.011(4) 0.004(4) -0.001(4)
N10 0.008(4) 0.006(4) 0.010(4) 0.000(3) -0.003(3) -0.005(3)
C90 0.051(5) 0.055(5) 0.062(6) 0.003(4) 0.006(4) -0.004(4)
C88 0.046(5) 0.071(6) 0.083(7) -0.032(5) -0.027(5) 0.005(4)
C89 0.060(6) 0.048(5) 0.105(8) -0.010(5) -0.011(5) -0.014(4)
C48 0.065(6) 0.078(7) 0.142(9) 0.048(6) 0.010(6) -0.013(5)
Mn2 0.0183(6) 0.0171(6) 0.0184(8) -0.0019(7) -0.0055(7) 0.0006(4)
N11 0.025(5) 0.030(6) 0.039(6) -0.001(5) -0.011(5) -0.001(4)
C10 0.068(4) 0.061(4) 0.090(5) -0.033(3) -0.025(4) 0.011(3)
C9 0.057(4) 0.062(4) 0.059(4) -0.021(3) 0.013(3) 0.001(3)

loop_
_atom_type_symbol
_atom_type_description
_atom_type_scat_dispersion_real
_atom_type_scat_dispersion_imag
_atom_type_scat_source
C C 0.0033 0.0016 'International Tables Vol C Tables 4.2.6.8 and 6.1.1.4'
N N 0.0061 0.0033 'International Tables Vol C Tables 4.2.6.8 and 6.1.1.4'
O O 0.0106 0.0060 'International Tables Vol C Tables 4.2.6.8 and 6.1.1.4'
K K 0.2009 0.2494 'International Tables Vol C Tables 4.2.6.8 and 6.1.1.4'
Mn Mn 0.3368 0.7283 'International Tables Vol C Tables 4.2.6.8 and 6.1.1.4'
H H 0.0000 0.0000 'International Tables Vol C Tables 4.2.6.8 and 6.1.1.4'

loop_
_geom_angle_atom_site_label_1
_geom_angle_atom_site_label_2
_geom_angle_atom_site_label_3
_geom_angle
O15 K1 O19 130.63(12)
O15 K1 O17 87.95(11)
O19 K1 O17 138.12(11)
O15 K1 O18 128.71(11)
O19 K1 O18 96.04(11)
O17 K1 O18 60.08(10)
O15 K1 O16 60.99(11)
O19 K1 O16 105.95(11)
O17 K1 O16 107.67(11)
O18 K1 O16 89.92(11)
O15 K1 O20 105.97(12)
O19 K1 O20 60.74(11)
O17 K1 O20 97.40(10)
O18 K1 O20 116.35(11)
O16 K1 O20 150.60(11)
O15 K1 N17 60.41(12)
O19 K1 N17 119.57(13)
O17 K1 N17 60.51(11)
O18 K1 N17 118.95(12)
O16 K1 N17 120.37(12)
O20 K1 N17 59.83(12)
O15 K1 N11 66.24(19)
O19 K1 N11 64.43(19)
O17 K1 N11 147.31(19)
O18 K1 N11 152.35(19)
O16 K1 N11 77.99(19)
O20 K1 N11 72.61(19)
N17 K1 N11 88.44(19)
O15 K1 N16 120.91(12)
O19 K1 N16 60.04(11)
O17 K1 N16 118.77(11)
O18 K1 N16 60.07(11)
O16 K1 N16 60.85(11)
O20 K1 N16 119.51(12)
N17 K1 N16 178.63(13)
N11 K1 N16 92.47(19)
O11 K2 O9 128.19(13)
O11 K2 O12 61.50(11)
O9 K2 O12 105.94(12)
O11 K2 O14 89.69(11)
O9 K2 O14 138.34(12)
O12 K2 O14 107.81(11)
O11 K2 O13 131.13(11)
O9 K2 O13 96.67(13)
O12 K2 O13 91.19(10)
O14 K2 O13 59.21(10)
O11 K2 O10 104.85(12)
O9 K2 O10 60.37(13)
O12 K2 O10 150.79(11)
O14 K2 O10 97.22(12)
O13 K2 O10 114.96(11)
O11 K2 N13 59.93(12)
O9 K2 N13 119.85(14)
O12 K2 N13 119.85(13)
O14 K2 N13 60.15(12)
O13 K2 N13 117.67(12)
O10 K2 N13 60.63(14)
O11 K2 N14 121.56(12)
O9 K2 N14 60.80(13)
O12 K2 N14 61.24(11)
O14 K2 N14 117.87(12)
O13 K2 N14 60.19(11)
O10 K2 N14 119.52(13)
N13 K2 N14 177.83(13)
O11 K2 N10 69.14(15)
O9 K2 N10 59.42(16)
O12 K2 N10 72.87(15)
O14 K2 N10 155.88(15)
O13 K2 N10 144.17(15)
O10 K2 N10 78.12(15)
N13 K2 N10 97.96(16)
N14 K2 N10 84.15(16)
Mn2 Mn1 N10 173.3(3)
Mn2 Mn1 N6 83.9(2)
N10 Mn1 N6 102.5(3)
Mn2 Mn1 N8 78.1(2)
N10 Mn1 N8 103.8(3)
N6 Mn1 N8 88.81(17)
Mn2 Mn1 N4 74.5(2)
N10 Mn1 N4 103.6(3)
N6 Mn1 N4 87.43(17)
N8 Mn1 N4 152.50(19)
Mn2 Mn1 N2 70.83(19)
N10 Mn1 N2 102.7(3)
N6 Mn1 N2 154.74(18)
N8 Mn1 N2 85.88(17)
N4 Mn1 N2 86.01(17)
Mn2 Mn1 N11 3.8(3)
N10 Mn1 N11 177.1(4)
N6 Mn1 N11 80.2(2)
N8 Mn1 N11 77.3(2)
N4 Mn1 N11 75.2(2)
N2 Mn1 N11 74.6(2)
C29 O5 C34 116.2(4)
C32 O6 C35 114.5(4)
C69 O13 C68 110.9(4)
C69 O13 K2 115.1(3)
C68 O13 K2 119.0(3)
C80 O12 C81 110.7(4)
C80 O12 K2 113.9(3)
C81 O12 K2 112.1(3)
C8 O2 C11 118.2(4)
C65 O20 C64 110.0(4)
C65 O20 K1 116.1(3)
C64 O20 K1 106.8(3)
C20 O4 C23 114.4(4)
C57 O17 C56 110.2(4)
C57 O17 K1 115.7(3)
C56 O17 K1 117.5(3)
C39 O7 C45 118.4(4)
C58 O18 C59 110.0(4)
C58 O18 K1 114.4(3)
C59 O18 K1 120.5(3)
C82 O11 C83 113.4(4)
C82 O11 K2 116.2(3)
C83 O11 K2 125.0(3)
C50 O16 C51 110.9(4)
C50 O16 K1 111.2(3)
C51 O16 K1 111.5(3)
C63 O19 C62 112.1(4)
C63 O19 K1 118.8(3)
C62 O19 K1 124.3(3)
C70 O14 C71 110.4(4)
C70 O14 K2 117.5(3)
C71 O14 K2 119.9(3)
C17 O3 C21 114.5(4)
C42 O8 C47 115.0(5)
C49 O15 C53 112.7(4)
C49 O15 K1 117.9(3)
C53 O15 K1 124.9(3)
C75 O10 C74 110.8(5)
C75 O10 K2 108.1(3)
C74 O10 K2 115.1(3)
C25 N6 C28 107.0(4)
C25 N6 Mn1 123.6(3)
C28 N6 Mn1 125.4(3)
C25 N6 Mn2 128.0(3)
C28 N6 Mn2 124.3(3)
Mn1 N6 Mn2 25.79(8)
C5 O1 C9 107.9(4)
C16 N5 C25 121.3(4)
C44 N8 C37 107.6(4)
C44 N8 Mn1 125.8(3)
C37 N8 Mn1 126.0(3)
C44 N8 Mn2 124.6(3)
C37 N8 Mn2 122.8(3)
Mn1 N8 Mn2 26.41(8)
C4 N2 C1 107.0(4)
C4 N2 Mn2 127.6(3)
C1 N2 Mn2 121.0(3)
C4 N2 Mn1 124.6(3)
C1 N2 Mn1 127.8(3)
Mn2 N2 Mn1 26.02(8)
C16 N4 C13 107.5(4)
C16 N4 Mn2 128.5(3)
C13 N4 Mn2 120.9(3)
C16 N4 Mn1 123.2(3)
C13 N4 Mn1 128.0(3)
Mn2 N4 Mn1 26.47(8)
C44 N9 C4 120.6(4)
C37 N7 C28 121.2(4)
C77 O9 C76 113.7(5)
C77 O9 K2 123.3(3)
C76 O9 K2 118.6(4)
C13 N3 C1 121.5(4)
C60 N16 C52 111.9(4)
C60 N16 C61 110.9(4)
C52 N16 C61 109.8(4)
C60 N16 K1 108.5(3)
C52 N16 K1 108.9(3)
C61 N16 K1 106.7(3)
C67 N14 C78 111.2(4)
C67 N14 C79 111.3(4)
C78 N14 C79 109.7(4)
C67 N14 K2 108.8(3)
C78 N14 K2 106.8(3)
C79 N14 K2 108.9(3)
C66 N17 C55 110.0(5)
C66 N17 C54 110.8(5)
C55 N17 C54 112.0(5)
C66 N17 K1 110.8(3)
C55 N17 K1 109.1(3)
C54 N17 K1 104.0(3)
N6 C25 N5 125.6(4)
N6 C25 C26 110.5(4)
N5 C25 C26 123.7(4)
C73 N13 C84 111.1(5)
C73 N13 C72 110.2(5)
C84 N13 C72 111.2(5)
C73 N13 K2 109.9(4)
C84 N13 K2 105.2(3)
C72 N13 K2 109.1(3)
N7 C37 N8 128.4(4)
N7 C37 C38 122.7(4)
N8 C37 C38 108.8(4)
C31 C32 O6 118.8(4)
C31 C32 C27 118.8(5)
O6 C32 C27 122.3(4)
N3 C13 N4 128.9(5)
N3 C13 C14 121.5(4)
N4 C13 C14 109.5(4)
N9 C44 N8 129.0(5)
N9 C44 C43 121.9(5)
N8 C44 C43 108.9(4)
N5 C16 N4 128.6(4)
N5 C16 C15 121.9(5)
N4 C16 C15 109.5(4)
N3 C1 N2 126.3(5)
N3 C1 C2 123.4(5)
N2 C1 C2 110.2(4)
N7 C28 N6 126.5(4)
N7 C28 C27 123.5(4)
N6 C28 C27 109.9(4)
C7 C8 O2 123.9(5)
C7 C8 C2 119.4(5)
O2 C8 C2 116.5(4)
C28 C27 C26 106.5(4)
C28 C27 C32 134.0(5)
C26 C27 C32 119.2(4)
C25 C26 C29 133.9(5)
C25 C26 C27 106.0(4)
C29 C26 C27 119.9(5)
C32 C31 C30 122.3(5)
N2 C4 N9 126.4(4)
N2 C4 C3 109.8(4)
N9 C4 C3 123.0(4)
C15 C14 C17 121.2(5)
C15 C14 C13 106.3(4)
C17 C14 C13 132.5(5)
C15 C20 O4 122.9(5)
C15 C20 C19 119.4(5)
O4 C20 C19 117.7(5)
C20 C15 C14 119.9(5)
C20 C15 C16 132.8(5)
C14 C15 C16 107.2(4)
C1 C2 C8 133.2(5)
C1 C2 C3 107.2(4)
C8 C2 C3 119.2(5)
C38 C43 C42 120.4(5)
C38 C43 C44 106.4(4)
C42 C43 C44 133.0(5)
C5 C3 C4 133.4(5)
C5 C3 C2 120.5(5)
C4 C3 C2 105.7(4)
C29 C30 C31 119.9(5)
C43 C38 C39 121.5(5)
C43 C38 C37 108.0(4)
C39 C38 C37 130.4(5)
O7 C39 C40 125.1(5)
O7 C39 C38 117.3(4)
C40 C39 C38 117.5(5)
C30 C29 O5 124.1(5)
C30 C29 C26 119.8(5)
O5 C29 C26 116.0(4)
O3 C17 C18 118.6(5)
O3 C17 C14 124.1(5)
C18 C17 C14 117.3(5)
C5 C6 C7 121.4(5)
C6 C5 C3 118.8(5)
C6 C5 O1 120.6(5)
C3 C5 O1 120.6(5)
O19 C62 C61 108.6(4)
O11 C82 C81 109.4(4)
N16 C61 C62 115.9(4)
C41 C40 C39 120.8(5)
O5 C34 C33 107.9(4)
O6 C35 C36 111.8(4)
C8 C7 C6 120.6(5)
O17 C57 C58 110.7(4)
O8 C42 C41 117.5(5)
O8 C42 C43 125.0(5)
C41 C42 C43 117.4(5)
O12 C81 C82 110.3(4)
C40 C41 C42 122.3(5)
N14 C79 C80 114.1(5)
O12 C80 C79 109.0(4)
N14 C67 C68 114.3(5)
O18 C58 C57 109.7(4)
O11 C83 C84 109.1(4)
O2 C11 C12 108.2(5)
O7 C45 C46 106.2(4)
O4 C23 C24 112.5(5)
O16 C50 C49 110.8(5)
C18 C19 C20 119.8(5)
N13 C84 C83 114.2(5)
O15 C49 C50 108.6(5)
O18 C59 C60 108.2(4)
O13 C68 C67 109.6(5)
N16 C52 C51 114.5(5)
O13 C69 C70 109.7(4)
C93 C94 C95 119.7(6)
C94 C93 C92 119.5(6)
N17 C55 C56 113.7(5)
O14 C70 C69 109.7(4)
N17 C54 C53 114.4(5)
O15 C53 C54 109.0(5)
O3 C21 C22 112.6(5)
N14 C78 C77 114.6(5)
O20 C64 C63 110.2(5)
O16 C51 C52 109.0(4)
C91 C92 C93 121.4(6)
O20 C65 C66 109.1(5)
C17 C18 C19 122.4(5)
O17 C56 C55 108.9(4)
O19 C63 C64 110.2(5)
N17 C66 C65 114.8(5)
O9 C77 C78 110.2(5)
N13 C72 C71 114.0(6)
N13 C73 C74 114.1(6)
C96 C95 C94 120.2(6)
O10 C75 C76 109.5(6)
C87 C86 C85 121.7(7)
C86 C85 C90 119.4(7)
O10 C74 C73 110.3(5)
O8 C47 C48 108.8(6)
O14 C71 C72 109.0(5)
O9 C76 C75 110.4(6)
C86 C87 C88 118.5(7)
C92 C91 C96 118.8(6)
C91 C96 C95 120.4(7)
Mn1 N10 Mn2 2.51(12)
Mn1 N10 K2 170.0(4)
Mn2 N10 K2 169.4(3)
C89 C90 C85 119.5(8)
C89 C88 C87 119.5(8)
C90 C89 C88 121.4(8)
Mn1 Mn2 N11 173.9(4)
Mn1 Mn2 N2 83.2(2)
N11 Mn2 N2 102.8(4)
Mn1 Mn2 N4 79.1(2)
N11 Mn2 N4 102.0(4)
N2 Mn2 N4 89.84(18)
Mn1 Mn2 N8 75.5(2)
N11 Mn2 N8 103.1(4)
N2 Mn2 N8 88.06(18)
N4 Mn2 N8 154.6(2)
Mn1 Mn2 N6 70.29(19)
N11 Mn2 N6 103.7(4)
N2 Mn2 N6 153.4(2)
N4 Mn2 N6 85.42(17)
N8 Mn2 N6 85.23(17)
Mn1 Mn2 N10 4.2(2)
N11 Mn2 N10 178.1(4)
N2 Mn2 N10 79.1(2)
N4 Mn2 N10 78.0(2)
N8 Mn2 N10 76.8(2)
N6 Mn2 N10 74.3(2)
Mn2 N11 Mn1 2.27(15)
Mn2 N11 K1 177.5(5)
Mn1 N11 K1 176.9(4)
C10 C9 O1 110.3(6)
N16 C60 C59 114.9(5)

loop_
_geom_bond_atom_site_label_1
_geom_bond_atom_site_label_2
_geom_bond_distance
K1 O15 2.712(4)
K1 O19 2.746(4)
K1 O17 2.834(4)
K1 O18 2.839(4)
K1 O16 2.859(4)
K1 O20 2.913(4)
K1 N17 2.986(5)
K1 N11 2.979(9)
K1 N16 3.009(4)
K2 O11 2.723(4)
K2 O9 2.728(4)
K2 O12 2.820(4)
K2 O14 2.830(4)
K2 O13 2.861(4)
K2 O10 2.885(4)
K2 N13 2.959(5)
K2 N14 2.984(5)
K2 N10 3.065(7)
Mn1 Mn2 0.900(2)
Mn1 N10 1.516(7)
Mn1 N6 1.948(4)
Mn1 N8 1.961(4)
Mn1 N4 1.984(4)
Mn1 N2 2.038(4)
Mn1 N11 2.418(9)
O5 C29 1.395(6)
O5 C34 1.417(6)
O6 C32 1.393(6)
O6 C35 1.452(6)
O13 C69 1.426(6)
O13 C68 1.420(6)
O12 C80 1.421(6)
O12 C81 1.433(6)
O2 C8 1.381(6)
O2 C11 1.461(6)
O20 C65 1.423(6)
O20 C64 1.434(6)
O4 C20 1.390(6)
O4 C23 1.425(6)
O17 C57 1.415(6)
O17 C56 1.416(6)
O7 C39 1.371(6)
O7 C45 1.427(6)
O18 C58 1.427(6)
O18 C59 1.431(6)
O11 C82 1.415(6)
O11 C83 1.419(6)
O16 C50 1.426(6)
O16 C51 1.425(6)
O19 C63 1.422(6)
O19 C62 1.417(6)
O14 C70 1.424(6)
O14 C71 1.427(7)
O3 C17 1.379(6)
O3 C21 1.447(6)
O8 C42 1.366(6)
O8 C47 1.440(7)
O15 C49 1.420(7)
O15 C53 1.425(7)
O10 C75 1.387(7)
O10 C74 1.460(7)
N6 C25 1.377(6)
N6 C28 1.379(6)
N6 Mn2 2.058(4)
O1 C5 1.396(6)
O1 C9 1.532(7)
N5 C16 1.301(6)
N5 C25 1.378(6)
N8 C44 1.401(6)
N8 C37 1.396(6)
N8 Mn2 1.981(4)
N2 C4 1.380(6)
N2 C1 1.384(6)
N2 Mn2 1.939(4)
N4 C16 1.392(6)
N4 C13 1.392(6)
N4 Mn2 1.946(4)
N9 C44 1.300(6)
N9 C4 1.380(6)
N7 C37 1.297(6)
N7 C28 1.363(6)
O9 C77 1.404(7)
O9 C76 1.438(7)
N3 C13 1.302(6)
N3 C1 1.375(6)
N16 C60 1.453(6)
N16 C52 1.463(7)
N16 C61 1.467(6)
N14 C67 1.458(7)
N14 C78 1.464(7)
N14 C79 1.474(6)
N17 C66 1.455(8)
N17 C55 1.463(7)
N17 C54 1.473(7)
C25 C26 1.411(7)
N13 C73 1.446(8)
N13 C84 1.463(7)
N13 C72 1.477(8)
C37 C38 1.458(7)
C32 C31 1.351(7)
C32 C27 1.430(7)
C13 C14 1.472(7)
C44 C43 1.476(7)
C16 C15 1.461(7)
C1 C2 1.399(7)
C28 C27 1.417(7)
C8 C7 1.361(7)
C8 C2 1.423(7)
C27 C26 1.424(7)
C26 C29 1.414(7)
C31 C30 1.427(7)
C4 C3 1.428(7)
C14 C15 1.401(7)
C14 C17 1.400(7)
C20 C15 1.391(7)
C20 C19 1.388(7)
C2 C3 1.420(7)
C43 C38 1.385(7)
C43 C42 1.399(7)
C3 C5 1.410(7)
C30 C29 1.362(7)
C38 C39 1.411(7)
C39 C40 1.384(7)
C17 C18 1.386(7)
C6 C5 1.364(7)
C6 C7 1.429(7)
C62 C61 1.493(7)
C82 C81 1.490(7)
C40 C41 1.378(7)
C34 C33 1.509(7)
C35 C36 1.493(7)
C57 C58 1.499(7)
C42 C41 1.392(7)
C79 C80 1.499(7)
C67 C68 1.507(8)
C83 C84 1.499(8)
C11 C12 1.463(8)
C45 C46 1.508(7)
C23 C24 1.503(8)
C50 C49 1.492(8)
C19 C18 1.386(8)
C59 C60 1.527(7)
C52 C51 1.492(8)
C69 C70 1.495(8)
C94 C93 1.364(8)
C94 C95 1.381(8)
C93 C92 1.376(8)
C55 C56 1.512(7)
C54 C53 1.504(8)
C21 C22 1.499(8)
C78 C77 1.511(8)
C64 C63 1.485(8)
C92 C91 1.369(9)
C65 C66 1.503(8)
C72 C71 1.488(8)
C73 C74 1.471(10)
C95 C96 1.370(9)
C75 C76 1.490(9)
C86 C87 1.368(9)
C86 C85 1.375(9)
C85 C90 1.379(9)
C47 C48 1.490(8)
C87 C88 1.398(10)
C91 C96 1.373(9)
N10 Mn2 2.413(7)
C90 C89 1.363(10)
C88 C89 1.373(11)
Mn2 N11 1.521(9)
C10 C9 1.369(7)
